data_7000902
loop_
_publ_author_name
'Moxey, Graeme J.'
'Jones, Cameron'
'Stasch, Andreas'
'Junk, Peter C.'
'Deacon, Glen B.'
'Woodul, William D.'
'Drago, Penny R.'

_publ_section_title
;
 Complexes of four-membered group 13 metal(I) N-heterocyclic carbene
 analogues with platinum(II) fragments
;
_journal_coden_ASTM DTARAF
_journal_issue 14
_journal_name_full 'Dalton Transactions'
_journal_page_first 2630
_journal_page_last 2636
_journal_paper_doi 10.1039/b821984b
_journal_year 2009
_chemical_formula_sum 'C102 H150 In2 N6 Pt3'
_chemical_formula_weight 2275.19
_space_group_IT_number 2
_symmetry_cell_setting triclinic
_symmetry_space_group_name_Hall '-P 1'
_symmetry_space_group_name_H-M 'P -1'
_atom_sites_solution_hydrogens geom
_atom_sites_solution_primary direct
_atom_sites_solution_secondary difmap
_audit_creation_method SHELXL-97
_cell_angle_alpha 109.15(3)
_cell_angle_beta 95.51(3)
_cell_angle_gamma 105.46(3)
_cell_formula_units_Z 2
_cell_length_a 13.031(3)
_cell_length_b 17.146(3)
_cell_length_c 23.461(5)
_cell_measurement_temperature 150(2)
_cell_volume 4675(2)
_computing_structure_refinement 'SHELXL-97 (Sheldrick, 1997)'
_computing_structure_solution 'SHELXS-97 (Sheldrick, 1990)'
_diffrn_ambient_temperature 150(2)
_diffrn_measured_fraction_theta_full 0.994
_diffrn_measured_fraction_theta_max 0.994
_diffrn_measurement_device_type 'Nonius Kappa CCD'
_diffrn_radiation_monochromator graphite
_diffrn_radiation_source 'fine-focus sealed tube'
_diffrn_radiation_type MoK\a
_diffrn_radiation_wavelength 0.71073
_diffrn_reflns_av_R_equivalents 0.0321
_diffrn_reflns_av_sigmaI/netI 0.0505
_diffrn_reflns_limit_h_max 17
_diffrn_reflns_limit_h_min -17
_diffrn_reflns_limit_k_max 22
_diffrn_reflns_limit_k_min -21
_diffrn_reflns_limit_l_max 30
_diffrn_reflns_limit_l_min -30
_diffrn_reflns_number 39251
_diffrn_reflns_theta_full 28.00
_diffrn_reflns_theta_max 28.00
_diffrn_reflns_theta_min 2.96
_exptl_absorpt_coefficient_mu 5.008
_exptl_absorpt_correction_T_max 0.661
_exptl_absorpt_correction_T_min 0.467
_exptl_absorpt_correction_type multi-scan
_exptl_absorpt_process_details 'Sortav, Blessing (1995)'
_exptl_crystal_colour 'dark red'
_exptl_crystal_density_diffrn 1.617
_exptl_crystal_density_method 'not measured'
_exptl_crystal_description plate
_exptl_crystal_F_000 2272
_exptl_crystal_size_max 0.25
_exptl_crystal_size_mid 0.25
_exptl_crystal_size_min 0.09
_refine_diff_density_max 1.214
_refine_diff_density_min -1.404
_refine_diff_density_rms 0.142
_refine_ls_extinction_method none
_refine_ls_goodness_of_fit_ref 1.023
_refine_ls_hydrogen_treatment constr
_refine_ls_matrix_type full
_refine_ls_number_parameters 1081
_refine_ls_number_reflns 22428
_refine_ls_number_restraints 18
_refine_ls_restrained_S_all 1.024
_refine_ls_R_factor_all 0.0476
_refine_ls_R_factor_gt 0.0353
_refine_ls_shift/su_max 0.002
_refine_ls_shift/su_mean 0.000
_refine_ls_structure_factor_coef Fsqd
_refine_ls_weighting_details 'calc w=1/[\s^2^(Fo^2^)+(0.0115P)^2^+16.1221P] where P=(Fo^2^+2Fc^2^)/3'
_refine_ls_weighting_scheme calc
_refine_ls_wR_factor_gt 0.0682
_refine_ls_wR_factor_ref 0.0725
_reflns_number_gt 18962
_reflns_number_total 22428
_reflns_threshold_expression >2sigma(I)
_cod_data_source_file B821984B.txt
_cod_data_source_block compound13
_cod_original_cell_volume 4674.3(16)
_cod_original_sg_symbol_H-M P-1
_cod_database_code 7000902

loop_
_symmetry_equiv_pos_as_xyz
'x, y, z'
'-x, -y, -z'

loop_
_atom_site_label
_atom_site_type_symbol
_atom_site_fract_x
_atom_site_fract_y
_atom_site_fract_z
_atom_site_U_iso_or_equiv
_atom_site_adp_type
_atom_site_occupancy
_atom_site_symmetry_multiplicity
_atom_site_calc_flag
_atom_site_refinement_flags
_atom_site_disorder_assembly
_atom_site_disorder_group
Pt1 Pt 0.98185(2) 0.316208(15) 0.299163(11) 0.01621(5) Uani 0.95 1 d P A 1
In1 In 1.06802(4) 0.34841(3) 0.20719(2) 0.01501(10) Uani 0.95 1 d P A 1
N1 N 1.2151(3) 0.3923(2) 0.16784(16) 0.0154(7) Uani 1 1 d . . .
C1 C 1.1999(3) 0.4675(3) 0.17057(19) 0.0161(8) Uani 1 1 d . A .
Pt2 Pt 1.03637(2) 0.19199(2) 0.217157(15) 0.01587(6) Uani 0.95 1 d P A 1
In2 In 0.87652(4) 0.14773(3) 0.27691(2) 0.01567(10) Uani 0.95 1 d P A 1
N2 N 1.1129(3) 0.4774(2) 0.19642(17) 0.0173(7) Uani 1 1 d . . .
C2 C 1.2690(3) 0.3406(3) 0.1294(2) 0.0174(8) Uani 1 1 d . A .
Pt3 Pt 0.856152(14) 0.223837(11) 0.188887(8) 0.01788(4) Uani 0.95 1 d P A 1
N3 N 1.2621(3) 0.5272(2) 0.14941(16) 0.0158(7) Uani 1 1 d . . .
C3 C 1.2263(3) 0.2968(3) 0.0660(2) 0.0205(9) Uani 1 1 d . . .
N4 N 0.8432(3) 0.0205(2) 0.29260(16) 0.0172(7) Uani 1 1 d . . .
C4 C 1.2710(4) 0.2357(3) 0.0320(2) 0.0289(11) Uani 1 1 d . A .
H4 H 1.2431 0.2056 -0.0109 0.035 Uiso 1 1 calc R . .
N5 N 0.7525(3) 0.1121(2) 0.33056(16) 0.0156(7) Uani 1 1 d . . .
C5 C 1.3564(4) 0.2186(3) 0.0606(3) 0.0341(12) Uani 1 1 d . . .
H5 H 1.3843 0.1750 0.0374 0.041 Uiso 1 1 calc R A .
N6 N 0.7018(3) -0.0244(2) 0.34609(16) 0.0171(7) Uani 1 1 d . . .
C6 C 1.4009(4) 0.2645(3) 0.1224(2) 0.0305(11) Uani 1 1 d . A .
H6 H 1.4607 0.2534 0.1410 0.037 Uiso 1 1 calc R . .
C7 C 1.3594(3) 0.3267(3) 0.1579(2) 0.0217(9) Uani 1 1 d . . .
C8 C 1.1320(4) 0.3155(3) 0.0352(2) 0.0231(9) Uani 1 1 d . A .
H8 H 1.1368 0.3772 0.0584 0.028 Uiso 1 1 calc R . .
C9 C 1.1327(4) 0.3039(3) -0.0322(2) 0.0336(11) Uani 1 1 d . . .
H9A H 1.1217 0.2426 -0.0565 0.050 Uiso 1 1 calc R A .
H9B H 1.2028 0.3399 -0.0352 0.050 Uiso 1 1 calc R . .
H9C H 1.0742 0.3218 -0.0481 0.050 Uiso 1 1 calc R . .
C10 C 1.0237(4) 0.2566(3) 0.0385(2) 0.0316(11) Uani 1 1 d . . .
H10A H 1.0155 0.1959 0.0142 0.047 Uiso 1 1 calc R A .
H10B H 0.9640 0.2728 0.0220 0.047 Uiso 1 1 calc R . .
H10C H 1.0220 0.2633 0.0815 0.047 Uiso 1 1 calc R . .
C11 C 1.4094(4) 0.3790(3) 0.2260(2) 0.0265(10) Uani 1 1 d . A .
H11 H 1.3862 0.4323 0.2378 0.032 Uiso 1 1 calc R . .
C12 C 1.5334(4) 0.4100(3) 0.2385(3) 0.0385(13) Uani 1 1 d . . .
H12A H 1.5596 0.3596 0.2299 0.058 Uiso 1 1 calc R A .
H12B H 1.5616 0.4485 0.2818 0.058 Uiso 1 1 calc R . .
H12C H 1.5585 0.4416 0.2119 0.058 Uiso 1 1 calc R . .
C13 C 1.3669(4) 0.3294(4) 0.2669(3) 0.0361(12) Uani 1 1 d . . .
H13A H 1.3860 0.2755 0.2558 0.054 Uiso 1 1 calc R A .
H13B H 1.2876 0.3152 0.2609 0.054 Uiso 1 1 calc R . .
H13C H 1.3997 0.3656 0.3102 0.054 Uiso 1 1 calc R . .
C14 C 1.1023(4) 0.5565(3) 0.2361(2) 0.0192(9) Uani 1 1 d . A .
C15 C 1.0007(4) 0.5699(3) 0.2258(2) 0.0239(10) Uani 1 1 d . . .
C16 C 0.9882(4) 0.6473(3) 0.2641(2) 0.0309(11) Uani 1 1 d . A .
H16 H 0.9211 0.6581 0.2571 0.037 Uiso 1 1 calc R . .
C17 C 1.0701(5) 0.7081(3) 0.3115(2) 0.0333(12) Uani 1 1 d . . .
H17 H 1.0610 0.7615 0.3355 0.040 Uiso 1 1 calc R A .
C18 C 1.1664(4) 0.6912(3) 0.3243(2) 0.0313(11) Uani 1 1 d . A .
H18 H 1.2209 0.7318 0.3589 0.038 Uiso 1 1 calc R . .
C19 C 1.1848(4) 0.6156(3) 0.2874(2) 0.0215(9) Uani 1 1 d . . .
C20 C 0.9063(4) 0.5018(3) 0.1765(2) 0.0307(11) Uani 1 1 d . A .
H20 H 0.9163 0.4440 0.1706 0.037 Uiso 1 1 calc R . .
C21 C 0.7960(4) 0.4977(4) 0.1941(3) 0.0471(15) Uani 1 1 d . . .
H21A H 0.7776 0.5492 0.1933 0.071 Uiso 1 1 calc R A .
H21B H 0.7990 0.4963 0.2356 0.071 Uiso 1 1 calc R . .
H21C H 0.7405 0.4452 0.1647 0.071 Uiso 1 1 calc R . .
C22 C 0.9028(5) 0.5118(4) 0.1149(3) 0.0544(17) Uani 1 1 d . . .
H22A H 0.8381 0.4679 0.0856 0.082 Uiso 1 1 calc R A .
H22B H 0.9681 0.5040 0.0995 0.082 Uiso 1 1 calc R . .
H22C H 0.9000 0.5701 0.1195 0.082 Uiso 1 1 calc R . .
C23 C 1.2897(4) 0.5972(3) 0.3044(2) 0.0246(10) Uani 1 1 d . A .
H23 H 1.3089 0.5652 0.2651 0.030 Uiso 1 1 calc R . .
C24 C 1.3868(4) 0.6781(3) 0.3396(3) 0.0391(13) Uani 1 1 d . . .
H24A H 1.3967 0.7175 0.3168 0.059 Uiso 1 1 calc R A .
H24B H 1.4524 0.6612 0.3442 0.059 Uiso 1 1 calc R . .
H24C H 1.3739 0.7078 0.3804 0.059 Uiso 1 1 calc R . .
C25 C 1.2735(4) 0.5380(3) 0.3418(2) 0.0311(11) Uani 1 1 d . . .
H25A H 1.2564 0.5681 0.3812 0.047 Uiso 1 1 calc R A .
H25B H 1.3402 0.5237 0.3493 0.047 Uiso 1 1 calc R . .
H25C H 1.2134 0.4843 0.3187 0.047 Uiso 1 1 calc R . .
C26 C 1.3733(3) 0.5257(3) 0.1407(2) 0.0199(9) Uani 1 1 d . A .
H26 H 1.3907 0.4869 0.1614 0.024 Uiso 1 1 calc R . .
C27 C 1.4619(4) 0.6140(3) 0.1729(2) 0.0244(10) Uani 1 1 d . . .
H27A H 1.4529 0.6541 0.1520 0.029 Uiso 1 1 calc R A .
H27B H 1.4548 0.6396 0.2162 0.029 Uiso 1 1 calc R . .
C28 C 1.5748(4) 0.6037(3) 0.1715(2) 0.0286(10) Uani 1 1 d . A .
H28A H 1.5864 0.5685 0.1960 0.034 Uiso 1 1 calc R . .
H28B H 1.6306 0.6618 0.1906 0.034 Uiso 1 1 calc R . .
C29 C 1.5888(4) 0.5597(3) 0.1057(2) 0.0322(11) Uani 1 1 d . . .
H29A H 1.5878 0.5987 0.0826 0.039 Uiso 1 1 calc R A .
H29B H 1.6599 0.5492 0.1069 0.039 Uiso 1 1 calc R . .
C30 C 1.4980(4) 0.4736(3) 0.0728(2) 0.0287(11) Uani 1 1 d . A .
H30A H 1.5041 0.4324 0.0933 0.034 Uiso 1 1 calc R . .
H30B H 1.5056 0.4480 0.0296 0.034 Uiso 1 1 calc R . .
C31 C 1.3870(3) 0.4867(3) 0.0738(2) 0.0218(9) Uani 1 1 d . . .
H31A H 1.3292 0.4302 0.0519 0.026 Uiso 1 1 calc R A .
H31B H 1.3798 0.5264 0.0521 0.026 Uiso 1 1 calc R . .
C32 C 1.2141(4) 0.5899(3) 0.1342(2) 0.0212(9) Uani 1 1 d . A .
H32 H 1.1366 0.5722 0.1386 0.025 Uiso 1 1 calc R . .
C33 C 1.2105(4) 0.5845(3) 0.0679(2) 0.0280(10) Uani 1 1 d . . .
H33A H 1.1799 0.5230 0.0395 0.034 Uiso 1 1 calc R A .
H33B H 1.2851 0.6079 0.0620 0.034 Uiso 1 1 calc R . .
C34 C 1.1401(5) 0.6371(3) 0.0529(2) 0.0363(12) Uani 1 1 d . A .
H34A H 1.1410 0.6353 0.0104 0.044 Uiso 1 1 calc R . .
H34B H 1.0640 0.6103 0.0552 0.044 Uiso 1 1 calc R . .
C35 C 1.1819(4) 0.7319(3) 0.0979(2) 0.0340(12) Uani 1 1 d . . .
H35A H 1.2543 0.7607 0.0918 0.041 Uiso 1 1 calc R A .
H35B H 1.1319 0.7629 0.0893 0.041 Uiso 1 1 calc R . .
C36 C 1.1904(4) 0.7378(3) 0.1643(2) 0.0302(11) Uani 1 1 d . A .
H36A H 1.1171 0.7139 0.1718 0.036 Uiso 1 1 calc R . .
H36B H 1.2211 0.7995 0.1924 0.036 Uiso 1 1 calc R . .
C37 C 1.2641(4) 0.6860(3) 0.1776(2) 0.0239(10) Uani 1 1 d . . .
H37A H 1.3378 0.7103 0.1709 0.029 Uiso 1 1 calc R A .
H37B H 1.2703 0.6905 0.2211 0.029 Uiso 1 1 calc R . .
C38 C 0.7641(3) 0.0335(2) 0.32433(19) 0.0156(8) Uani 1 1 d . A .
C39 C 0.8501(3) -0.0616(3) 0.25471(19) 0.0180(8) Uani 1 1 d . A .
C40 C 0.7676(4) -0.1186(3) 0.2038(2) 0.0218(9) Uani 1 1 d . . .
C41 C 0.7802(4) -0.1975(3) 0.1692(2) 0.0290(11) Uani 1 1 d . A .
H41 H 0.7251 -0.2372 0.1347 0.035 Uiso 1 1 calc R . .
C42 C 0.8717(5) -0.2195(3) 0.1843(2) 0.0332(12) Uani 1 1 d . . .
H42 H 0.8765 -0.2753 0.1619 0.040 Uiso 1 1 calc R A .
C43 C 0.9550(4) -0.1602(3) 0.2316(2) 0.0292(11) Uani 1 1 d . A .
H43 H 1.0186 -0.1748 0.2404 0.035 Uiso 1 1 calc R . .
C44 C 0.9489(4) -0.0792(3) 0.2671(2) 0.0222(9) Uani 1 1 d . . .
C45 C 0.6704(4) -0.0936(3) 0.1839(2) 0.0255(10) Uani 1 1 d . A .
H45 H 0.6582 -0.0503 0.2210 0.031 Uiso 1 1 calc R . .
C46 C 0.6951(4) -0.0499(3) 0.1368(3) 0.0363(12) Uani 1 1 d . . .
H46A H 0.7051 -0.0918 0.0995 0.054 Uiso 1 1 calc R A .
H46B H 0.7617 0.0001 0.1546 0.054 Uiso 1 1 calc R . .
H46C H 0.6344 -0.0301 0.1265 0.054 Uiso 1 1 calc R . .
C47 C 0.5658(4) -0.1701(3) 0.1562(3) 0.0404(13) Uani 1 1 d . . .
H47A H 0.5719 -0.2091 0.1164 0.061 Uiso 1 1 calc R A .
H47B H 0.5046 -0.1485 0.1504 0.061 Uiso 1 1 calc R . .
H47C H 0.5534 -0.2020 0.1841 0.061 Uiso 1 1 calc R . .
C48 C 1.0471(4) -0.0107(3) 0.3142(2) 0.0276(10) Uani 1 1 d . A .
H48 H 1.0469 0.0469 0.3128 0.033 Uiso 1 1 calc R . .
C49 C 1.1546(4) -0.0230(4) 0.2984(3) 0.0396(13) Uani 1 1 d . . .
H49A H 1.2153 0.0281 0.3250 0.059 Uiso 1 1 calc R A .
H49B H 1.1547 -0.0301 0.2552 0.059 Uiso 1 1 calc R . .
H49C H 1.1626 -0.0750 0.3047 0.059 Uiso 1 1 calc R . .
C50 C 1.0455(4) -0.0046(4) 0.3802(2) 0.0398(13) Uani 1 1 d . . .
H50A H 0.9819 0.0113 0.3926 0.060 Uiso 1 1 calc R A .
H50B H 1.1119 0.0399 0.4075 0.060 Uiso 1 1 calc R . .
H50C H 1.0418 -0.0610 0.3831 0.060 Uiso 1 1 calc R . .
C51 C 0.7205(3) 0.1679(3) 0.3805(2) 0.0178(9) Uani 1 1 d . A .
C52 C 0.7821(4) 0.2013(3) 0.4411(2) 0.0224(9) Uani 1 1 d . . .
C53 C 0.7543(4) 0.2636(3) 0.4867(2) 0.0276(10) Uani 1 1 d . A .
H53 H 0.7957 0.2875 0.5275 0.033 Uiso 1 1 calc R . .
C54 C 0.6677(4) 0.2910(3) 0.4734(2) 0.0323(11) Uani 1 1 d . . .
H54 H 0.6499 0.3334 0.5051 0.039 Uiso 1 1 calc R A .
C55 C 0.6069(4) 0.2575(3) 0.4144(2) 0.0278(11) Uani 1 1 d . A .
H55 H 0.5469 0.2765 0.4062 0.033 Uiso 1 1 calc R . .
C56 C 0.6319(3) 0.1956(3) 0.3662(2) 0.0223(9) Uani 1 1 d . . .
C57 C 0.8748(4) 0.1688(3) 0.4574(2) 0.0243(10) Uani 1 1 d . A .
H57 H 0.8553 0.1065 0.4294 0.029 Uiso 1 1 calc R . .
C58 C 0.9843(4) 0.2171(3) 0.4471(2) 0.0287(10) Uani 1 1 d . . .
H58A H 0.9766 0.2136 0.4043 0.043 Uiso 1 1 calc R A .
H58B H 1.0387 0.1903 0.4555 0.043 Uiso 1 1 calc R . .
H58C H 1.0075 0.2782 0.4748 0.043 Uiso 1 1 calc R . .
C59 C 0.8900(4) 0.1705(4) 0.5234(2) 0.0361(12) Uani 1 1 d . . .
H59A H 0.9169 0.2310 0.5524 0.054 Uiso 1 1 calc R A .
H59B H 0.9427 0.1408 0.5290 0.054 Uiso 1 1 calc R . .
H59C H 0.8203 0.1408 0.5309 0.054 Uiso 1 1 calc R . .
C60 C 0.5674(4) 0.1627(3) 0.3014(2) 0.0268(10) Uani 1 1 d . A .
H60 H 0.5851 0.1101 0.2765 0.032 Uiso 1 1 calc R . .
C61 C 0.6036(4) 0.2323(3) 0.2736(2) 0.0345(12) Uani 1 1 d . . .
H61A H 0.5897 0.2855 0.2982 0.052 Uiso 1 1 calc R A .
H61B H 0.5628 0.2110 0.2312 0.052 Uiso 1 1 calc R . .
H61C H 0.6815 0.2450 0.2735 0.052 Uiso 1 1 calc R . .
C62 C 0.4447(4) 0.1368(4) 0.2973(3) 0.0384(13) Uani 1 1 d . . .
H62A H 0.4233 0.0951 0.3176 0.058 Uiso 1 1 calc R A .
H62B H 0.4077 0.1101 0.2539 0.058 Uiso 1 1 calc R . .
H62C H 0.4244 0.1887 0.3177 0.058 Uiso 1 1 calc R . .
C63 C 0.7465(3) -0.0897(3) 0.3601(2) 0.0193(9) Uani 1 1 d . A .
H63 H 0.8238 -0.0737 0.3551 0.023 Uiso 1 1 calc R . .
C64 C 0.6939(4) -0.1856(3) 0.3169(2) 0.0254(10) Uani 1 1 d . . .
H64A H 0.6201 -0.2085 0.3240 0.030 Uiso 1 1 calc R A .
H64B H 0.6873 -0.1902 0.2734 0.030 Uiso 1 1 calc R . .
C65 C 0.7652(4) -0.2390(3) 0.3295(2) 0.0322(11) Uani 1 1 d . A .
H65A H 0.7318 -0.3007 0.3017 0.039 Uiso 1 1 calc R . .
H65B H 0.8378 -0.2172 0.3206 0.039 Uiso 1 1 calc R . .
C66 C 0.7779(5) -0.2332(3) 0.3958(2) 0.0367(12) Uani 1 1 d . . .
H66A H 0.8289 -0.2641 0.4033 0.044 Uiso 1 1 calc R A .
H66B H 0.7067 -0.2621 0.4032 0.044 Uiso 1 1 calc R . .
C67 C 0.8205(4) -0.1388(3) 0.4403(2) 0.0336(12) Uani 1 1 d . A .
H67A H 0.8964 -0.1128 0.4373 0.040 Uiso 1 1 calc R . .
H67B H 0.8208 -0.1370 0.4829 0.040 Uiso 1 1 calc R . .
C68 C 0.7518(4) -0.0848(3) 0.4269(2) 0.0281(10) Uani 1 1 d . . .
H68A H 0.7841 -0.0234 0.4554 0.034 Uiso 1 1 calc R A .
H68B H 0.6774 -0.1071 0.4335 0.034 Uiso 1 1 calc R . .
C69 C 0.5934(3) -0.0181(3) 0.3575(2) 0.0204(9) Uani 1 1 d . A .
H69 H 0.5779 0.0227 0.3383 0.024 Uiso 1 1 calc R . .
C70 C 0.5851(4) 0.0202(3) 0.4255(2) 0.0253(10) Uani 1 1 d . . .
H70A H 0.5932 -0.0205 0.4460 0.030 Uiso 1 1 calc R A .
H70B H 0.6445 0.0759 0.4468 0.030 Uiso 1 1 calc R . .
C71 C 0.4753(4) 0.0355(3) 0.4302(2) 0.0312(11) Uani 1 1 d . A .
H71A H 0.4710 0.0598 0.4741 0.037 Uiso 1 1 calc R . .
H71B H 0.4687 0.0783 0.4114 0.037 Uiso 1 1 calc R . .
C72 C 0.3822(4) -0.0493(3) 0.3974(3) 0.0341(12) Uani 1 1 d . . .
H72A H 0.3843 -0.0900 0.4189 0.041 Uiso 1 1 calc R A .
H72B H 0.3120 -0.0375 0.3988 0.041 Uiso 1 1 calc R . .
C73 C 0.3905(4) -0.0913(3) 0.3306(2) 0.0313(11) Uani 1 1 d . A .
H73A H 0.3786 -0.0539 0.3078 0.038 Uiso 1 1 calc R . .
H73B H 0.3329 -0.1484 0.3113 0.038 Uiso 1 1 calc R . .
C74 C 0.5014(4) -0.1040(3) 0.3257(2) 0.0273(10) Uani 1 1 d . . .
H74A H 0.5104 -0.1460 0.3449 0.033 Uiso 1 1 calc R A .
H74B H 0.5052 -0.1287 0.2817 0.033 Uiso 1 1 calc R . .
C75 C 0.7361(4) 0.2475(3) 0.1362(2) 0.0225(10) Uani 0.95 1 d P A 1
H75 H 0.7509 0.2979 0.1724 0.027 Uiso 0.95 1 calc PR A 1
C76 C 0.6987(4) 0.1606(3) 0.1316(2) 0.0226(10) Uani 0.95 1 d P A 1
H76 H 0.6850 0.1401 0.1640 0.027 Uiso 0.95 1 calc PR A 1
C77 C 0.6847(4) 0.1056(3) 0.0635(2) 0.0243(10) Uani 0.95 1 d P A 1
H77 H 0.6816 0.0436 0.0540 0.029 Uiso 0.95 1 calc PR A 1
C78 C 0.5849(4) 0.1198(3) 0.0311(3) 0.0331(12) Uani 0.95 1 d P A 1
H78A H 0.5236 0.1121 0.0528 0.040 Uiso 0.95 1 calc PR A 1
H78B H 0.5603 0.0792 -0.0123 0.040 Uiso 0.95 1 calc PR A 1
C79 C 0.6308(4) 0.2164(3) 0.0357(3) 0.0310(12) Uani 0.95 1 d P A 1
H79A H 0.6306 0.2198 -0.0056 0.037 Uiso 0.95 1 calc PR A 1
H79B H 0.5885 0.2524 0.0579 0.037 Uiso 0.95 1 calc PR A 1
C80 C 0.7481(4) 0.2452(3) 0.0727(2) 0.0244(10) Uani 0.95 1 d P A 1
H80 H 0.7992 0.2989 0.0707 0.029 Uiso 0.95 1 calc PR A 1
C81 C 0.7774(4) 0.1609(3) 0.0450(2) 0.0264(10) Uani 0.95 1 d P A 1
H81A H 0.7713 0.1419 -0.0002 0.032 Uiso 0.95 1 calc PR A 1
H81B H 0.8499 0.1648 0.0651 0.032 Uiso 0.95 1 calc PR A 1
C82 C 1.0203(4) 0.4433(3) 0.3702(2) 0.0276(10) Uani 1 1 d . . .
H82 H 1.0936 0.4474 0.3673 0.033 Uiso 1 1 calc R A 1
C83 C 0.9468(4) 0.3821(3) 0.3867(2) 0.0274(10) Uani 1 1 d . A .
H83 H 0.9600 0.3354 0.3961 0.033 Uiso 1 1 calc R B 1
C84 C 0.8439(4) 0.4049(3) 0.3867(2) 0.0321(11) Uani 1 1 d . . .
H84 H 0.7771 0.3574 0.3836 0.039 Uiso 1 1 calc R A .
C85 C 0.8695(4) 0.4906(3) 0.4426(2) 0.0361(12) Uani 1 1 d . A .
H85A H 0.9039 0.4861 0.4804 0.043 Uiso 1 1 calc R . .
H85B H 0.8027 0.5063 0.4497 0.043 Uiso 1 1 calc R . .
C86 C 0.9492(5) 0.5578(3) 0.4235(2) 0.0387(13) Uani 1 1 d . . .
H86A H 1.0207 0.5838 0.4522 0.046 Uiso 1 1 calc R A .
H86B H 0.9196 0.6048 0.4221 0.046 Uiso 1 1 calc R . .
C87 C 0.9587(4) 0.5018(3) 0.3580(2) 0.0324(12) Uani 1 1 d . A .
H87 H 0.9879 0.5345 0.3317 0.039 Uiso 1 1 calc R . .
C88 C 0.8429(4) 0.4396(3) 0.3340(2) 0.0358(12) Uani 1 1 d . A .
H88A H 0.8335 0.3939 0.2931 0.043 Uiso 1 1 calc R . .
H88B H 0.7883 0.4700 0.3331 0.043 Uiso 1 1 calc R . .
C89 C 1.1410(4) 0.1401(3) 0.1610(2) 0.0279(10) Uani 1 1 d . . .
H89 H 1.1859 0.1992 0.1771 0.033 Uiso 1 1 calc R A 1
C90 C 1.1042(4) 0.0870(3) 0.1948(2) 0.0269(10) Uani 1 1 d . A .
H90 H 1.1202 0.1031 0.2383 0.032 Uiso 1 1 calc R C 1
C91 C 1.0345(4) -0.0004(3) 0.1482(2) 0.0251(10) Uani 1 1 d . . .
H91 H 0.9819 -0.0382 0.1641 0.030 Uiso 1 1 calc R A .
C92 C 1.1177(5) -0.0404(3) 0.1156(2) 0.0375(13) Uani 1 1 d . A .
H92A H 1.1788 -0.0364 0.1460 0.045 Uiso 1 1 calc R . .
H92B H 1.0822 -0.1020 0.0883 0.045 Uiso 1 1 calc R . .
C93 C 1.1570(5) 0.0174(3) 0.0778(3) 0.0413(14) Uani 1 1 d . . .
H93A H 1.2366 0.0468 0.0902 0.050 Uiso 1 1 calc R A .
H93B H 1.1382 -0.0175 0.0331 0.050 Uiso 1 1 calc R . .
C94 C 1.0946(4) 0.0839(3) 0.0944(2) 0.0332(12) Uani 1 1 d . A .
H94 H 1.0904 0.1157 0.0658 0.040 Uiso 1 1 calc R . .
C95 C 0.9854(4) 0.0244(3) 0.0976(2) 0.0340(12) Uani 1 1 d . A .
H95A H 0.9333 0.0561 0.1106 0.041 Uiso 1 1 calc R . .
H95B H 0.9515 -0.0262 0.0587 0.041 Uiso 1 1 calc R . .
C96 C 1.3607(5) 0.3823(6) 0.4983(3) 0.062(2) Uani 0.95 1 d P D 1
C97 C 1.2925(5) 0.3937(5) 0.4536(3) 0.0493(16) Uani 0.95 1 d P D 1
H97 H 1.2853 0.4494 0.4595 0.059 Uiso 0.95 1 calc PR D 1
C98 C 1.2360(5) 0.3229(5) 0.4010(3) 0.0521(18) Uani 0.95 1 d P D 1
H98 H 1.1886 0.3300 0.3710 0.063 Uiso 0.95 1 calc PR D 1
C99 C 1.2470(6) 0.2433(5) 0.3913(4) 0.061(2) Uani 0.95 1 d P D 1
H99 H 1.2082 0.1952 0.3547 0.073 Uiso 0.95 1 calc PR D 1
C100 C 1.3145(7) 0.2328(6) 0.4346(4) 0.070(2) Uani 0.95 1 d P D 1
H100 H 1.3223 0.1772 0.4281 0.085 Uiso 0.95 1 calc PR D 1
C101 C 1.3698(6) 0.3008(7) 0.4866(4) 0.068(2) Uani 0.95 1 d P D 1
H101 H 1.4164 0.2921 0.5160 0.081 Uiso 0.95 1 calc PR D 1
C102 C 1.4198(8) 0.4600(6) 0.5564(5) 0.102(3) Uani 0.95 1 d PU D 1
H10D H 1.3864 0.4536 0.5910 0.153 Uiso 0.95 1 calc PR D 1
H10E H 1.4151 0.5133 0.5509 0.153 Uiso 0.95 1 calc PR D 1
H10F H 1.4963 0.4633 0.5649 0.153 Uiso 0.95 1 calc PR D 1
Pt1A Pt 0.9383(4) 0.3090(3) 0.2812(2) 0.0195(10) Uani 0.05 1 d P A 2
In1A In 1.1036(7) 0.3538(6) 0.2231(4) 0.016(2) Uani 0.05 1 d PU A 2
Pt2A Pt 0.9968(4) 0.1850(4) 0.2019(3) 0.0198(12) Uani 0.05 1 d P A 2
In2A In 0.9106(8) 0.1539(7) 0.2941(5) 0.022(2) Uani 0.05 1 d PU A 2
Pt3A Pt 1.1221(3) 0.2798(2) 0.31289(16) 0.0233(7) Uani 0.05 1 d P A 2

loop_
_atom_site_aniso_label
_atom_site_aniso_U_11
_atom_site_aniso_U_22
_atom_site_aniso_U_33
_atom_site_aniso_U_23
_atom_site_aniso_U_13
_atom_site_aniso_U_12
Pt1 0.01962(13) 0.01288(10) 0.01740(12) 0.00659(9) 0.00876(10) 0.00412(10)
In1 0.0161(2) 0.01326(18) 0.0183(2) 0.00834(17) 0.00795(18) 0.00418(18)
N1 0.0152(17) 0.0163(17) 0.0223(19) 0.0127(14) 0.0108(15) 0.0075(14)
C1 0.0133(19) 0.017(2) 0.019(2) 0.0083(16) 0.0054(16) 0.0040(16)
Pt2 0.01741(15) 0.01320(10) 0.01993(14) 0.00779(10) 0.00907(11) 0.00553(12)
In2 0.0177(2) 0.01352(18) 0.0185(2) 0.00875(17) 0.00863(18) 0.00406(17)
N2 0.0193(18) 0.0099(16) 0.025(2) 0.0071(14) 0.0099(15) 0.0052(14)
C2 0.016(2) 0.017(2) 0.025(2) 0.0117(17) 0.0114(18) 0.0081(16)
Pt3 0.01776(9) 0.01808(9) 0.01948(9) 0.00929(7) 0.00577(7) 0.00464(7)
N3 0.0142(17) 0.0159(17) 0.0221(19) 0.0113(14) 0.0071(14) 0.0060(14)
C3 0.018(2) 0.019(2) 0.026(2) 0.0095(18) 0.0103(18) 0.0034(17)
N4 0.0178(17) 0.0162(17) 0.0212(19) 0.0096(14) 0.0073(15) 0.0066(14)
C4 0.032(3) 0.025(2) 0.026(3) 0.003(2) 0.013(2) 0.009(2)
N5 0.0146(17) 0.0175(17) 0.0206(18) 0.0108(14) 0.0110(14) 0.0070(14)
C5 0.033(3) 0.026(3) 0.051(3) 0.012(2) 0.022(3) 0.018(2)
N6 0.0169(17) 0.0163(17) 0.0204(19) 0.0097(14) 0.0074(15) 0.0041(14)
C6 0.022(2) 0.033(3) 0.045(3) 0.017(2) 0.013(2) 0.016(2)
C7 0.017(2) 0.023(2) 0.035(3) 0.020(2) 0.0117(19) 0.0072(17)
C8 0.025(2) 0.024(2) 0.020(2) 0.0090(18) 0.0058(19) 0.0045(18)
C9 0.035(3) 0.046(3) 0.027(3) 0.022(2) 0.011(2) 0.011(2)
C10 0.027(3) 0.042(3) 0.024(3) 0.013(2) 0.003(2) 0.007(2)
C11 0.020(2) 0.032(3) 0.033(3) 0.021(2) 0.003(2) 0.0074(19)
C12 0.021(3) 0.043(3) 0.056(4) 0.030(3) 0.002(2) 0.005(2)
C13 0.031(3) 0.047(3) 0.036(3) 0.023(3) 0.008(2) 0.010(2)
C14 0.029(2) 0.016(2) 0.022(2) 0.0148(17) 0.0133(19) 0.0094(18)
C15 0.030(2) 0.021(2) 0.029(3) 0.0145(19) 0.013(2) 0.0142(19)
C16 0.049(3) 0.027(2) 0.034(3) 0.020(2) 0.020(2) 0.025(2)
C17 0.060(4) 0.026(2) 0.025(3) 0.009(2) 0.023(3) 0.026(2)
C18 0.048(3) 0.020(2) 0.024(3) 0.0060(19) 0.012(2) 0.007(2)
C19 0.033(3) 0.015(2) 0.020(2) 0.0108(17) 0.014(2) 0.0046(18)
C20 0.028(3) 0.027(2) 0.046(3) 0.018(2) 0.012(2) 0.016(2)
C21 0.031(3) 0.073(4) 0.046(4) 0.036(3) 0.014(3) 0.011(3)
C22 0.036(3) 0.067(4) 0.032(3) 0.004(3) 0.007(3) -0.011(3)
C23 0.024(2) 0.022(2) 0.025(2) 0.0100(19) 0.0053(19) 0.0007(18)
C24 0.031(3) 0.033(3) 0.043(3) 0.015(2) 0.002(2) -0.006(2)
C25 0.027(3) 0.030(3) 0.037(3) 0.018(2) 0.005(2) 0.003(2)
C26 0.016(2) 0.020(2) 0.028(2) 0.0131(18) 0.0095(18) 0.0061(17)
C27 0.025(2) 0.022(2) 0.027(3) 0.0117(19) 0.010(2) 0.0031(18)
C28 0.020(2) 0.028(2) 0.038(3) 0.017(2) 0.006(2) 0.0013(19)
C29 0.021(2) 0.043(3) 0.044(3) 0.028(3) 0.015(2) 0.010(2)
C30 0.028(3) 0.037(3) 0.034(3) 0.023(2) 0.020(2) 0.014(2)
C31 0.021(2) 0.024(2) 0.023(2) 0.0125(19) 0.0108(19) 0.0047(18)
C32 0.023(2) 0.020(2) 0.028(2) 0.0148(19) 0.0112(19) 0.0082(18)
C33 0.040(3) 0.027(2) 0.027(3) 0.016(2) 0.012(2) 0.017(2)
C34 0.053(3) 0.032(3) 0.031(3) 0.018(2) 0.003(3) 0.017(2)
C35 0.045(3) 0.027(3) 0.043(3) 0.024(2) 0.013(3) 0.018(2)
C36 0.043(3) 0.017(2) 0.037(3) 0.012(2) 0.012(2) 0.013(2)
C37 0.030(2) 0.019(2) 0.028(3) 0.0133(19) 0.011(2) 0.0094(19)
C38 0.015(2) 0.0149(19) 0.017(2) 0.0087(16) 0.0022(16) 0.0019(16)
C39 0.024(2) 0.015(2) 0.020(2) 0.0096(17) 0.0120(18) 0.0065(17)
C40 0.030(2) 0.020(2) 0.020(2) 0.0130(18) 0.0100(19) 0.0073(19)
C41 0.045(3) 0.026(2) 0.017(2) 0.0093(19) 0.011(2) 0.010(2)
C42 0.058(3) 0.021(2) 0.029(3) 0.011(2) 0.020(3) 0.021(2)
C43 0.042(3) 0.028(3) 0.032(3) 0.020(2) 0.019(2) 0.020(2)
C44 0.029(2) 0.023(2) 0.027(2) 0.0164(19) 0.014(2) 0.0139(19)
C45 0.026(2) 0.024(2) 0.025(2) 0.0102(19) 0.008(2) 0.0041(19)
C46 0.036(3) 0.034(3) 0.041(3) 0.022(2) 0.002(2) 0.004(2)
C47 0.034(3) 0.029(3) 0.047(3) 0.016(2) -0.003(3) -0.007(2)
C48 0.026(2) 0.025(2) 0.038(3) 0.016(2) 0.011(2) 0.012(2)
C49 0.027(3) 0.049(3) 0.058(4) 0.032(3) 0.014(3) 0.018(2)
C50 0.031(3) 0.043(3) 0.033(3) 0.005(2) 0.002(2) 0.006(2)
C51 0.023(2) 0.0140(19) 0.022(2) 0.0101(17) 0.0132(18) 0.0067(17)
C52 0.022(2) 0.024(2) 0.022(2) 0.0106(18) 0.0086(19) 0.0050(18)
C53 0.036(3) 0.026(2) 0.022(2) 0.0084(19) 0.011(2) 0.011(2)
C54 0.036(3) 0.028(3) 0.034(3) 0.006(2) 0.017(2) 0.013(2)
C55 0.024(2) 0.030(3) 0.040(3) 0.019(2) 0.017(2) 0.015(2)
C56 0.019(2) 0.021(2) 0.030(3) 0.0132(19) 0.0085(19) 0.0065(18)
C57 0.024(2) 0.024(2) 0.022(2) 0.0086(19) 0.0000(19) 0.0037(19)
C58 0.029(3) 0.028(2) 0.030(3) 0.011(2) 0.004(2) 0.009(2)
C59 0.037(3) 0.047(3) 0.032(3) 0.021(2) 0.008(2) 0.016(2)
C60 0.023(2) 0.032(3) 0.029(3) 0.015(2) 0.004(2) 0.011(2)
C61 0.031(3) 0.048(3) 0.030(3) 0.022(2) 0.005(2) 0.012(2)
C62 0.027(3) 0.047(3) 0.048(3) 0.029(3) 0.002(2) 0.009(2)
C63 0.021(2) 0.014(2) 0.026(2) 0.0123(17) 0.0073(18) 0.0047(17)
C64 0.032(3) 0.020(2) 0.031(3) 0.017(2) 0.010(2) 0.0065(19)
C65 0.044(3) 0.025(2) 0.037(3) 0.017(2) 0.014(2) 0.017(2)
C66 0.051(3) 0.035(3) 0.039(3) 0.026(2) 0.011(3) 0.019(3)
C67 0.038(3) 0.036(3) 0.036(3) 0.024(2) 0.005(2) 0.016(2)
C68 0.038(3) 0.022(2) 0.029(3) 0.014(2) 0.009(2) 0.011(2)
C69 0.017(2) 0.022(2) 0.027(2) 0.0148(19) 0.0081(18) 0.0053(17)
C70 0.023(2) 0.031(2) 0.027(3) 0.018(2) 0.012(2) 0.0059(19)
C71 0.035(3) 0.041(3) 0.028(3) 0.018(2) 0.018(2) 0.016(2)
C72 0.019(2) 0.045(3) 0.048(3) 0.029(3) 0.013(2) 0.010(2)
C73 0.023(2) 0.034(3) 0.039(3) 0.021(2) 0.005(2) 0.004(2)
C74 0.023(2) 0.024(2) 0.037(3) 0.018(2) 0.006(2) 0.0022(19)
C75 0.021(2) 0.028(2) 0.016(2) 0.0050(19) 0.0023(19) 0.0081(19)
C76 0.020(2) 0.028(2) 0.025(3) 0.016(2) 0.005(2) 0.0067(19)
C77 0.022(2) 0.019(2) 0.025(3) 0.0058(19) -0.002(2) 0.0023(19)
C78 0.024(3) 0.039(3) 0.035(3) 0.017(2) 0.003(2) 0.005(2)
C79 0.022(2) 0.039(3) 0.042(3) 0.026(3) 0.007(2) 0.011(2)
C80 0.023(2) 0.026(2) 0.028(3) 0.016(2) 0.007(2) 0.007(2)
C81 0.027(3) 0.028(3) 0.026(3) 0.010(2) 0.007(2) 0.010(2)
C82 0.032(3) 0.021(2) 0.025(2) 0.0031(19) 0.013(2) 0.005(2)
C83 0.041(3) 0.018(2) 0.027(3) 0.0073(19) 0.015(2) 0.013(2)
C84 0.036(3) 0.030(3) 0.034(3) 0.011(2) 0.019(2) 0.012(2)
C85 0.042(3) 0.033(3) 0.034(3) 0.006(2) 0.018(2) 0.017(2)
C86 0.062(4) 0.023(3) 0.036(3) 0.008(2) 0.019(3) 0.021(2)
C87 0.052(3) 0.020(2) 0.030(3) 0.011(2) 0.021(2) 0.014(2)
C88 0.039(3) 0.044(3) 0.027(3) 0.009(2) 0.005(2) 0.023(2)
C89 0.027(2) 0.022(2) 0.037(3) 0.009(2) 0.014(2) 0.0100(19)
C90 0.034(3) 0.027(2) 0.026(3) 0.011(2) 0.011(2) 0.017(2)
C91 0.037(3) 0.017(2) 0.025(2) 0.0102(18) 0.011(2) 0.0097(19)
C92 0.063(4) 0.028(3) 0.032(3) 0.011(2) 0.020(3) 0.026(3)
C93 0.058(4) 0.032(3) 0.046(3) 0.013(2) 0.033(3) 0.027(3)
C94 0.048(3) 0.032(3) 0.037(3) 0.022(2) 0.026(3) 0.023(2)
C95 0.038(3) 0.027(3) 0.033(3) 0.005(2) 0.005(2) 0.012(2)
C96 0.035(4) 0.103(6) 0.038(4) 0.016(4) 0.012(3) 0.016(4)
C97 0.039(4) 0.065(4) 0.043(4) 0.015(3) 0.011(3) 0.021(3)
C98 0.030(3) 0.095(6) 0.036(4) 0.024(4) 0.010(3) 0.028(3)
C99 0.046(4) 0.071(5) 0.062(5) 0.015(4) 0.026(4) 0.018(4)
C100 0.066(5) 0.094(6) 0.081(6) 0.050(5) 0.047(5) 0.039(5)
C101 0.038(4) 0.130(8) 0.071(6) 0.062(6) 0.031(4) 0.045(5)
C102 0.087(5) 0.118(5) 0.086(5) 0.024(4) 0.019(4) 0.027(4)
Pt1A 0.016(2) 0.0054(16) 0.032(3) 0.0028(17) 0.0081(19) -0.0006(18)
In1A 0.020(4) 0.007(3) 0.021(4) 0.009(3) 0.007(3) 0.001(3)
Pt2A 0.020(3) 0.0086(19) 0.034(4) 0.009(2) 0.016(2) 0.004(2)
In2A 0.032(5) 0.008(3) 0.027(4) 0.009(3) 0.011(3) 0.003(3)
Pt3A 0.035(2) 0.0196(16) 0.0217(18) 0.0128(14) 0.0158(15) 0.0081(14)

loop_
_atom_type_symbol
_atom_type_description
_atom_type_scat_dispersion_real
_atom_type_scat_dispersion_imag
_atom_type_scat_source
C C 0.0033 0.0016 'International Tables Vol C Tables 4.2.6.8 and 6.1.1.4'
H H 0.0000 0.0000 'International Tables Vol C Tables 4.2.6.8 and 6.1.1.4'
N N 0.0061 0.0033 'International Tables Vol C Tables 4.2.6.8 and 6.1.1.4'
In In -0.7276 1.3100 'International Tables Vol C Tables 4.2.6.8 and 6.1.1.4'
Pt Pt -1.7033 8.3905 'International Tables Vol C Tables 4.2.6.8 and 6.1.1.4'

loop_
_geom_angle_atom_site_label_1
_geom_angle_atom_site_label_2
_geom_angle_atom_site_label_3
_geom_angle
_geom_angle_site_symmetry_1
_geom_angle_site_symmetry_3
_geom_angle_publ_flag
C83 Pt1 C82 38.00(17) . . ?
C83 Pt1 Pt3 132.11(14) . . ?
C82 Pt1 Pt3 139.17(14) . . ?
C83 Pt1 Pt2 155.55(12) . . ?
C82 Pt1 Pt2 152.42(13) . . ?
Pt3 Pt1 Pt2 59.13(3) . . ?
C83 Pt1 In1 141.15(12) . . ?
C82 Pt1 In1 103.98(12) . . ?
Pt3 Pt1 In1 66.03(3) . . ?
Pt2 Pt1 In1 60.59(2) . . ?
C83 Pt1 In2 102.53(13) . . ?
C82 Pt1 In2 140.30(12) . . ?
Pt3 Pt1 In2 63.45(4) . . ?
Pt2 Pt1 In2 60.48(3) . . ?
In1 Pt1 In2 115.70(3) . . ?
N2 In1 N1 59.05(12) . . ?
N2 In1 Pt1 125.08(9) . . ?
N1 In1 Pt1 150.27(9) . . ?
N2 In1 Pt2 173.40(9) . . ?
N1 In1 Pt2 114.45(8) . . ?
Pt1 In1 Pt2 59.65(3) . . ?
N2 In1 Pt3 130.13(9) . . ?
N1 In1 Pt3 148.08(9) . . ?
Pt1 In1 Pt3 56.55(3) . . ?
Pt2 In1 Pt3 55.79(3) . . ?
C1 N1 C2 131.1(3) . . ?
C1 N1 In1A 100.3(3) . . ?
C2 N1 In1A 127.3(4) . . ?
C1 N1 In1 94.9(2) . . ?
C2 N1 In1 128.6(2) . . ?
In1A N1 In1 13.6(2) . . ?
N1 C1 N2 110.6(3) . . ?
N1 C1 N3 125.5(3) . . ?
N2 C1 N3 123.9(3) . . ?
C89 Pt2 C90 38.52(17) . . ?
C89 Pt2 Pt3 131.58(14) . . ?
C90 Pt2 Pt3 140.17(14) . . ?
C89 Pt2 Pt1 155.17(13) . . ?
C90 Pt2 Pt1 150.89(13) . . ?
Pt3 Pt2 Pt1 59.99(3) . . ?
C89 Pt2 In1 102.14(13) . . ?
C90 Pt2 In1 139.68(12) . . ?
Pt3 Pt2 In1 66.04(3) . . ?
Pt1 Pt2 In1 59.76(2) . . ?
C89 Pt2 In2 142.44(12) . . ?
C90 Pt2 In2 105.54(13) . . ?
Pt3 Pt2 In2 63.66(2) . . ?
Pt1 Pt2 In2 60.23(3) . . ?
In1 Pt2 In2 114.73(3) . . ?
N5 In2 N4 59.30(12) . . ?
N5 In2 Pt1 120.41(9) . . ?
N4 In2 Pt1 155.93(9) . . ?
N5 In2 Pt2 176.63(9) . . ?
N4 In2 Pt2 119.38(9) . . ?
Pt1 In2 Pt2 59.29(3) . . ?
N5 In2 Pt3 126.24(9) . . ?
N4 In2 Pt3 144.91(10) . . ?
Pt1 In2 Pt3 57.43(3) . . ?
Pt2 In2 Pt3 56.80(2) . . ?
C1 N2 C14 126.7(3) . . ?
C1 N2 In1 95.4(2) . . ?
C14 N2 In1 127.5(3) . . ?
C1 N2 In1A 89.7(3) . . ?
C14 N2 In1A 124.7(4) . . ?
In1 N2 In1A 12.8(2) . . ?
C3 C2 C7 120.9(4) . . ?
C3 C2 N1 120.8(4) . . ?
C7 C2 N1 117.9(4) . . ?
C75 Pt3 C76 38.73(17) . . ?
C75 Pt3 Pt2 158.21(12) . . ?
C76 Pt3 Pt2 140.60(12) . . ?
C75 Pt3 Pt1 132.34(13) . . ?
C76 Pt3 Pt1 150.11(13) . . ?
Pt2 Pt3 Pt1 60.88(3) . . ?
C75 Pt3 In2 140.04(12) . . ?
C76 Pt3 In2 108.97(12) . . ?
Pt2 Pt3 In2 59.54(3) . . ?
Pt1 Pt3 In2 59.13(2) . . ?
C75 Pt3 In1 111.01(13) . . ?
C76 Pt3 In1 145.17(12) . . ?
Pt2 Pt3 In1 58.17(2) . . ?
Pt1 Pt3 In1 57.42(3) . . ?
In2 Pt3 In1 105.54(3) . . ?
C1 N3 C26 119.3(3) . . ?
C1 N3 C32 118.9(3) . . ?
C26 N3 C32 121.8(3) . . ?
C4 C3 C2 118.8(4) . . ?
C4 C3 C8 120.8(4) . . ?
C2 C3 C8 120.4(4) . . ?
C38 N4 C39 126.4(3) . . ?
C38 N4 In2A 98.0(4) . . ?
C39 N4 In2A 132.7(4) . . ?
C38 N4 In2 94.4(2) . . ?
C39 N4 In2 130.1(3) . . ?
In2A N4 In2 13.6(3) . . ?
C5 C4 C3 120.4(5) . . ?
C38 N5 C51 127.2(3) . . ?
C38 N5 In2 96.2(2) . . ?
C51 N5 In2 128.7(2) . . ?
C38 N5 In2A 92.1(3) . . ?
C51 N5 In2A 124.7(4) . . ?
In2 N5 In2A 13.1(2) . . ?
C6 C5 C4 120.4(4) . . ?
C38 N6 C69 118.8(3) . . ?
C38 N6 C63 119.3(3) . . ?
C69 N6 C63 121.8(3) . . ?
C5 C6 C7 121.0(4) . . ?
C6 C7 C2 118.4(4) . . ?
C6 C7 C11 121.3(4) . . ?
C2 C7 C11 120.3(4) . . ?
C3 C8 C10 110.3(4) . . ?
C3 C8 C9 113.6(4) . . ?
C10 C8 C9 108.5(4) . . ?
C12 C11 C7 112.4(4) . . ?
C12 C11 C13 111.1(4) . . ?
C7 C11 C13 112.1(4) . . ?
C15 C14 C19 120.7(4) . . ?
C15 C14 N2 116.9(4) . . ?
C19 C14 N2 122.2(4) . . ?
C16 C15 C14 118.1(4) . . ?
C16 C15 C20 120.3(4) . . ?
C14 C15 C20 121.6(4) . . ?
C17 C16 C15 121.7(5) . . ?
C16 C17 C18 119.8(4) . . ?
C17 C18 C19 121.3(5) . . ?
C18 C19 C14 118.1(4) . . ?
C18 C19 C23 120.0(4) . . ?
C14 C19 C23 121.9(4) . . ?
C22 C20 C15 113.3(4) . . ?
C22 C20 C21 108.6(4) . . ?
C15 C20 C21 113.6(4) . . ?
C24 C23 C19 114.6(4) . . ?
C24 C23 C25 108.7(4) . . ?
C19 C23 C25 111.3(4) . . ?
N3 C26 C27 114.1(3) . . ?
N3 C26 C31 116.4(4) . . ?
C27 C26 C31 108.5(3) . . ?
C28 C27 C26 110.6(4) . . ?
C27 C28 C29 112.0(4) . . ?
C30 C29 C28 110.6(4) . . ?
C29 C30 C31 110.9(4) . . ?
C30 C31 C26 110.2(4) . . ?
N3 C32 C33 114.0(3) . . ?
N3 C32 C37 115.9(4) . . ?
C33 C32 C37 108.8(3) . . ?
C32 C33 C34 110.1(4) . . ?
C35 C34 C33 111.1(4) . . ?
C36 C35 C34 111.5(4) . . ?
C35 C36 C37 109.9(4) . . ?
C32 C37 C36 109.0(4) . . ?
N4 C38 N5 110.1(3) . . ?
N4 C38 N6 125.7(3) . . ?
N5 C38 N6 124.1(4) . . ?
C40 C39 C44 121.2(4) . . ?
C40 C39 N4 121.4(4) . . ?
C44 C39 N4 117.1(4) . . ?
C41 C40 C39 118.0(4) . . ?
C41 C40 C45 120.3(4) . . ?
C39 C40 C45 121.6(4) . . ?
C42 C41 C40 121.4(5) . . ?
C43 C42 C41 119.6(4) . . ?
C42 C43 C44 121.8(5) . . ?
C43 C44 C39 117.5(4) . . ?
C43 C44 C48 120.7(4) . . ?
C39 C44 C48 121.8(4) . . ?
C40 C45 C47 113.7(4) . . ?
C40 C45 C46 109.8(4) . . ?
C47 C45 C46 109.0(4) . . ?
C50 C48 C44 114.5(4) . . ?
C50 C48 C49 108.9(4) . . ?
C44 C48 C49 112.3(4) . . ?
C52 C51 C56 121.2(4) . . ?
C52 C51 N5 121.0(4) . . ?
C56 C51 N5 117.4(4) . . ?
C53 C52 C51 118.3(4) . . ?
C53 C52 C57 120.2(4) . . ?
C51 C52 C57 121.5(4) . . ?
C54 C53 C52 121.1(5) . . ?
C55 C54 C53 120.4(4) . . ?
C54 C55 C56 121.3(4) . . ?
C55 C56 C51 117.6(4) . . ?
C55 C56 C60 120.5(4) . . ?
C51 C56 C60 121.9(4) . . ?
C52 C57 C59 113.5(4) . . ?
C52 C57 C58 113.7(4) . . ?
C59 C57 C58 108.6(4) . . ?
C56 C60 C62 113.6(4) . . ?
C56 C60 C61 109.0(4) . . ?
C62 C60 C61 110.3(4) . . ?
N6 C63 C68 114.2(3) . . ?
N6 C63 C64 116.8(4) . . ?
C68 C63 C64 108.4(3) . . ?
C65 C64 C63 109.0(4) . . ?
C66 C65 C64 111.5(4) . . ?
C65 C66 C67 111.1(4) . . ?
C66 C67 C68 112.2(4) . . ?
C67 C68 C63 110.0(4) . . ?
N6 C69 C74 113.4(3) . . ?
N6 C69 C70 116.1(4) . . ?
C74 C69 C70 108.6(4) . . ?
C71 C70 C69 110.4(4) . . ?
C72 C71 C70 110.7(4) . . ?
C73 C72 C71 110.8(4) . . ?
C72 C73 C74 111.6(4) . . ?
C69 C74 C73 111.3(4) . . ?
C76 C75 C80 106.4(4) . . ?
C76 C75 Pt3 71.4(3) . . ?
C80 C75 Pt3 118.8(3) . . ?
C75 C76 C77 105.7(4) . . ?
C75 C76 Pt3 69.9(3) . . ?
C77 C76 Pt3 120.6(3) . . ?
C81 C77 C76 101.7(4) . . ?
C81 C77 C78 101.0(4) . . ?
C76 C77 C78 104.3(4) . . ?
C77 C78 C79 102.8(4) . . ?
C80 C79 C78 102.3(4) . . ?
C75 C80 C81 102.5(4) . . ?
C75 C80 C79 105.4(4) . . ?
C81 C80 C79 100.3(4) . . ?
C77 C81 C80 94.2(4) . . ?
C83 C82 C87 106.0(4) . . ?
C83 C82 Pt1 70.9(3) . . ?
C87 C82 Pt1 116.0(3) . . ?
C83 C82 Pt1A 70.0(3) . . ?
C87 C82 Pt1A 102.2(3) . . ?
Pt1 C82 Pt1A 14.24(12) . . ?
C82 C83 C84 106.5(4) . . ?
C82 C83 Pt1 71.1(3) . . ?
C84 C83 Pt1 117.9(3) . . ?
C82 C83 Pt1A 75.9(3) . . ?
C84 C83 Pt1A 102.8(3) . . ?
Pt1 C83 Pt1A 15.23(12) . . ?
C83 C84 C88 101.7(4) . . ?
C83 C84 C85 105.6(4) . . ?
C88 C84 C85 100.2(4) . . ?
C84 C85 C86 103.2(4) . . ?
C85 C86 C87 102.8(4) . . ?
C82 C87 C88 102.0(4) . . ?
C82 C87 C86 103.7(4) . . ?
C88 C87 C86 100.3(4) . . ?
C87 C88 C84 94.5(4) . . ?
C90 C89 C94 105.9(4) . . ?
C90 C89 Pt2 70.8(3) . . ?
C94 C89 Pt2 118.8(3) . . ?
C90 C89 Pt2A 74.9(3) . . ?
C94 C89 Pt2A 106.1(3) . . ?
Pt2 C89 Pt2A 12.85(15) . . ?
C89 C90 C91 106.4(4) . . ?
C89 C90 Pt2 70.7(2) . . ?
C91 C90 Pt2 118.1(3) . . ?
C89 C90 Pt2A 70.9(3) . . ?
C91 C90 Pt2A 106.3(3) . . ?
Pt2 C90 Pt2A 12.04(15) . . ?
C90 C91 C95 102.3(4) . . ?
C90 C91 C92 104.0(4) . . ?
C95 C91 C92 99.6(4) . . ?
C93 C92 C91 102.8(4) . . ?
C94 C93 C92 103.0(4) . . ?
C89 C94 C95 102.3(4) . . ?
C89 C94 C93 105.9(4) . . ?
C95 C94 C93 99.6(4) . . ?
C91 C95 C94 94.7(4) . . ?
C101 C96 C97 117.8(7) . . ?
C101 C96 C102 123.6(8) . . ?
C97 C96 C102 118.5(8) . . ?
C98 C97 C96 119.2(7) . . ?
C99 C98 C97 121.1(7) . . ?
C98 C99 C100 119.6(8) . . ?
C101 C100 C99 120.4(8) . . ?
C100 C101 C96 121.9(8) . . ?
C83 Pt1A C82 34.04(17) . . ?
C83 Pt1A Pt3A 88.0(2) . . ?
C82 Pt1A Pt3A 82.4(2) . . ?
C83 Pt1A Pt2A 143.5(3) . . ?
C82 Pt1A Pt2A 139.5(3) . . ?
Pt3A Pt1A Pt2A 59.94(18) . . ?
C83 Pt1A In2A 92.8(3) . . ?
C82 Pt1A In2A 119.7(3) . . ?
Pt3A Pt1A In2A 65.4(3) . . ?
Pt2A Pt1A In2A 59.6(3) . . ?
C83 Pt1A In1A 122.7(3) . . ?
C82 Pt1A In1A 90.9(3) . . ?
Pt3A Pt1A In1A 63.0(2) . . ?
Pt2A Pt1A In1A 60.2(3) . . ?
In2A Pt1A In1A 114.0(3) . . ?
N1 In1A N2 58.4(3) . . ?
N1 In1A Pt2A 122.7(4) . . ?
N2 In1A Pt2A 147.7(4) . . ?
N1 In1A Pt1A 170.9(4) . . ?
N2 In1A Pt1A 115.1(4) . . ?
Pt2A In1A Pt1A 58.7(3) . . ?
N1 In1A Pt3A 131.6(4) . . ?
N2 In1A Pt3A 150.2(4) . . ?
Pt2A In1A Pt3A 57.6(3) . . ?
Pt1A In1A Pt3A 57.3(2) . . ?
C89 Pt2A C90 34.19(17) . . ?
C89 Pt2A Pt3A 92.8(2) . . ?
C90 Pt2A Pt3A 86.0(2) . . ?
C89 Pt2A Pt1A 147.3(3) . . ?
C90 Pt2A Pt1A 143.3(3) . . ?
Pt3A Pt2A Pt1A 60.0(2) . . ?
C89 Pt2A In2A 127.3(4) . . ?
C90 Pt2A In2A 94.2(3) . . ?
Pt3A Pt2A In2A 65.9(3) . . ?
Pt1A Pt2A In2A 61.0(3) . . ?
C89 Pt2A In1A 91.6(3) . . ?
C90 Pt2A In1A 117.8(3) . . ?
Pt3A Pt2A In1A 63.3(3) . . ?
Pt1A Pt2A In1A 61.1(3) . . ?
In2A Pt2A In1A 116.0(4) . . ?
N4 In2A N5 58.5(3) . . ?
N4 In2A Pt2A 121.9(5) . . ?
N5 In2A Pt2A 146.9(5) . . ?
N4 In2A Pt1A 164.7(5) . . ?
N5 In2A Pt1A 111.2(4) . . ?
Pt2A In2A Pt1A 59.4(3) . . ?
N4 In2A Pt3A 138.3(4) . . ?
N5 In2A Pt3A 148.6(5) . . ?
Pt2A In2A Pt3A 56.9(3) . . ?
Pt1A In2A Pt3A 56.5(2) . . ?
Pt2A Pt3A Pt1A 60.09(19) . . ?
Pt2A Pt3A In1A 59.2(2) . . ?
Pt1A Pt3A In1A 59.7(2) . . ?
Pt2A Pt3A In2A 57.2(3) . . ?
Pt1A Pt3A In2A 58.1(2) . . ?
In1A Pt3A In2A 105.8(3) . . ?

loop_
_geom_bond_atom_site_label_1
_geom_bond_atom_site_label_2
_geom_bond_distance
_geom_bond_site_symmetry_2
_geom_bond_publ_flag
Pt1 C83 2.154(4) . ?
Pt1 C82 2.157(4) . ?
Pt1 Pt3 2.6455(13) . ?
Pt1 Pt2 2.6688(10) . ?
Pt1 In1 2.6717(9) . ?
Pt1 In2 2.6945(11) . ?
In1 N2 2.236(3) . ?
In1 N1 2.262(3) . ?
In1 Pt2 2.6940(8) . ?
In1 Pt3 2.8974(13) . ?
N1 C1 1.337(5) . ?
N1 C2 1.423(5) . ?
N1 In1A 2.154(10) . ?
C1 N2 1.360(5) . ?
C1 N3 1.386(5) . ?
Pt2 C89 2.148(4) . ?
Pt2 C90 2.149(4) . ?
Pt2 Pt3 2.6221(7) . ?
Pt2 In2 2.7012(10) . ?
In2 N5 2.222(3) . ?
In2 N4 2.266(3) . ?
In2 Pt3 2.8083(8) . ?
N2 C14 1.421(5) . ?
N2 In1A 2.376(10) . ?
C2 C3 1.404(6) . ?
C2 C7 1.411(6) . ?
Pt3 C75 2.106(5) . ?
Pt3 C76 2.125(5) . ?
N3 C26 1.488(5) . ?
N3 C32 1.497(5) . ?
C3 C4 1.392(6) . ?
C3 C8 1.526(6) . ?
N4 C38 1.352(5) . ?
N4 C39 1.428(5) . ?
N4 In2A 2.208(11) . ?
C4 C5 1.390(7) . ?
N5 C38 1.358(5) . ?
N5 C51 1.427(5) . ?
N5 In2A 2.333(11) . ?
C5 C6 1.381(7) . ?
N6 C38 1.374(5) . ?
N6 C69 1.487(5) . ?
N6 C63 1.501(5) . ?
C6 C7 1.390(6) . ?
C7 C11 1.527(7) . ?
C8 C10 1.527(6) . ?
C8 C9 1.529(6) . ?
C11 C12 1.525(6) . ?
C11 C13 1.530(6) . ?
C14 C15 1.415(6) . ?
C14 C19 1.415(6) . ?
C15 C16 1.399(6) . ?
C15 C20 1.513(7) . ?
C16 C17 1.372(7) . ?
C17 C18 1.387(7) . ?
C18 C19 1.399(6) . ?
C19 C23 1.529(6) . ?
C20 C22 1.508(8) . ?
C20 C21 1.524(7) . ?
C23 C24 1.523(6) . ?
C23 C25 1.533(6) . ?
C26 C27 1.531(6) . ?
C26 C31 1.542(6) . ?
C27 C28 1.529(6) . ?
C28 C29 1.532(7) . ?
C29 C30 1.523(7) . ?
C30 C31 1.523(6) . ?
C32 C33 1.524(6) . ?
C32 C37 1.541(6) . ?
C33 C34 1.538(6) . ?
C34 C35 1.531(7) . ?
C35 C36 1.518(7) . ?
C36 C37 1.545(6) . ?
C39 C40 1.402(6) . ?
C39 C44 1.423(6) . ?
C40 C41 1.392(6) . ?
C40 C45 1.522(6) . ?
C41 C42 1.391(7) . ?
C42 C43 1.373(7) . ?
C43 C44 1.394(6) . ?
C44 C48 1.521(7) . ?
C45 C47 1.523(6) . ?
C45 C46 1.538(6) . ?
C48 C50 1.519(7) . ?
C48 C49 1.533(6) . ?
C51 C52 1.412(6) . ?
C51 C56 1.412(6) . ?
C52 C53 1.395(6) . ?
C52 C57 1.525(6) . ?
C53 C54 1.381(7) . ?
C54 C55 1.376(7) . ?
C55 C56 1.407(6) . ?
C56 C60 1.508(7) . ?
C57 C59 1.530(6) . ?
C57 C58 1.533(6) . ?
C60 C62 1.525(6) . ?
C60 C61 1.530(6) . ?
C63 C68 1.535(6) . ?
C63 C64 1.541(6) . ?
C64 C65 1.539(6) . ?
C65 C66 1.515(7) . ?
C66 C67 1.522(7) . ?
C67 C68 1.529(6) . ?
C69 C74 1.526(6) . ?
C69 C70 1.541(6) . ?
C70 C71 1.529(6) . ?
C71 C72 1.525(7) . ?
C72 C73 1.524(7) . ?
C73 C74 1.528(6) . ?
C75 C76 1.403(6) . ?
C75 C80 1.502(6) . ?
C76 C77 1.529(7) . ?
C77 C81 1.520(6) . ?
C77 C78 1.559(7) . ?
C78 C79 1.567(7) . ?
C79 C80 1.547(7) . ?
C80 C81 1.543(6) . ?
C82 C83 1.404(6) . ?
C82 C87 1.517(7) . ?
C82 Pt1A 2.432(7) . ?
C83 C84 1.494(7) . ?
C83 Pt1A 2.357(7) . ?
C84 C88 1.539(7) . ?
C84 C85 1.542(7) . ?
C85 C86 1.548(7) . ?
C86 C87 1.558(7) . ?
C87 C88 1.521(7) . ?
C89 C90 1.417(6) . ?
C89 C94 1.500(7) . ?
C89 Pt2A 2.383(7) . ?
C90 C91 1.507(6) . ?
C90 Pt2A 2.435(7) . ?
C91 C95 1.525(7) . ?
C91 C92 1.563(6) . ?
C92 C93 1.556(7) . ?
C93 C94 1.542(6) . ?
C94 C95 1.538(7) . ?
C96 C101 1.374(11) . ?
C96 C97 1.406(10) . ?
C96 C102 1.511(11) . ?
C97 C98 1.380(9) . ?
C98 C99 1.358(10) . ?
C99 C100 1.368(11) . ?
C100 C101 1.347(11) . ?
Pt1A Pt3A 2.661(6) . ?
Pt1A Pt2A 2.665(8) . ?
Pt1A In2A 2.708(11) . ?
Pt1A In1A 2.730(11) . ?
In1A Pt2A 2.707(11) . ?
In1A Pt3A 2.816(10) . ?
Pt2A Pt3A 2.661(8) . ?
Pt2A In2A 2.671(13) . ?
In2A Pt3A 2.902(11) . ?
